data_4321459
loop_
_publ_author_name
'S\'ebastien Fortin'
'Andr\'e L. Beauchamp'

_publ_contact_author
;
    Dr. Andr\'e L. Beauchamp
    D\'epartement de Chimie
    Universit\'e de Montr\'eal
    C.P. 6128, Succ. Centre-ville
    Montr\'eal, Qu\'ebec
    Canada H3C 3J7
;
_publ_contact_author_email beauchmp@chimie.umontreal.ca
_publ_contact_author_fax '514 343 7586'
_publ_contact_author_phone '514 343 6446'
_publ_section_title
;
 Preparation and Characterization of Oxorhenium(V) Complexes with
 2,2'-Biimidazole: The Strong Affinity of Coordinated Biimidazole for
 Chloride Ions via N-H...Cl-Hydrogen Bonding
;
_journal_name_full 'Inorganic Chemistry'
_journal_page_first 4886
_journal_page_last 4893
_journal_paper_doi 10.1021/ic000328t
_journal_volume 39
_journal_year 2000
_chemical_compound_source 'synthesized by the authors, see text'
_chemical_formula_moiety 'C30 H28 Cl3 N4 O2.50 P Re'
_chemical_formula_sum 'C30 H28 Cl3 N4 O2.5 P Re'
_chemical_formula_weight 808.094
_chemical_name_systematic
;
 ?
;
_space_group_IT_number 2
_symmetry_cell_setting triclinic
_symmetry_space_group_name_Hall '-P 1'
_symmetry_space_group_name_H-M 'P -1'
_atom_sites_solution_hydrogens geom
_atom_sites_solution_primary direct
_atom_sites_solution_secondary difmap
_audit_creation_method 'SHELXL96 (Sheldrick, 1996)'
_cell_angle_alpha 86.22(2)
_cell_angle_beta 83.63(2)
_cell_angle_gamma 71.64(2)
_cell_formula_units_Z 2
_cell_length_a 10.323(3)
_cell_length_b 11.794(3)
_cell_length_c 13.548(4)
_cell_measurement_reflns_used 25
_cell_measurement_temperature 293(2)
_cell_measurement_theta_max 23
_cell_measurement_theta_min 20
_cell_volume 1555.0(8)
_computing_cell_refinement 'CAD-4 software (Enraf-Nonius, 1989)'
_computing_data_collection 'CAD-4 software (Enraf-Nonius, 1989)'
_computing_data_reduction 'NRC-2, NRC-2A (Ahmed et al, 1973)'
_computing_molecular_graphics 'ORTEPII (Johnson (1976) in NRCVAX (Gabe et al (1989))'
_computing_publication_material 'NRCVAX (Gabe et al (1989) and SHELXL96 (Sheldrick (1996))'
_computing_structure_refinement 'NRCVAX (Gabe et al, 1989) and SHELXL96 (Sheldrick, 1996)'
_computing_structure_solution 'SHELXS96 (Sheldrick, 1990)'
_diffrn_ambient_temperature 293(2)
_diffrn_measurement_device_type 'Nonius CAD-4'
_diffrn_measurement_method '\w/2\q scan'
_diffrn_radiation_monochromator graphite
_diffrn_radiation_source 'normal-focus xray tube'
_diffrn_radiation_type CuK\a
_diffrn_radiation_wavelength 1.54056
_diffrn_reflns_av_R_equivalents 0.328
_diffrn_reflns_av_sigmaI/netI 0.0687
_diffrn_reflns_limit_h_max 12
_diffrn_reflns_limit_h_min -12
_diffrn_reflns_limit_k_max 14
_diffrn_reflns_limit_k_min -14
_diffrn_reflns_limit_l_max 16
_diffrn_reflns_limit_l_min -16
_diffrn_reflns_number 18818
_diffrn_reflns_theta_max 69.86
_diffrn_reflns_theta_min 3.28
_diffrn_standards_decay_% 19.8
_diffrn_standards_interval_time 60
_diffrn_standards_number 5
_exptl_absorpt_coefficient_mu 10.57
_exptl_absorpt_correction_T_max 0.2922
_exptl_absorpt_correction_T_min 0.1021
_exptl_absorpt_correction_type integration
_exptl_absorpt_process_details 'ABSORP in NRCVAX (Gabe et al, 1989)'
_exptl_crystal_colour 'intense blue'
_exptl_crystal_density_diffrn 1.726
_exptl_crystal_density_meas ?
_exptl_crystal_density_method none
_exptl_crystal_description block
_exptl_crystal_F_000 794.0
_exptl_crystal_size_max 0.41
_exptl_crystal_size_mid 0.22
_exptl_crystal_size_min 0.20
_refine_diff_density_max 3.279
_refine_diff_density_min -2.860
_refine_diff_density_rms 0.218
_refine_ls_extinction_coef 0.0021(2)
_refine_ls_extinction_expression Fc^*^=kFc[1+0.001xFc^2^\l^3^/sin(2\q)]^-1/4^
_refine_ls_extinction_method 'SHELXL96 (Sheldrick, 1996)'
_refine_ls_goodness_of_fit_all 1.044
_refine_ls_goodness_of_fit_ref 1.080
_refine_ls_hydrogen_treatment constr
_refine_ls_matrix_type full
_refine_ls_number_parameters 377
_refine_ls_number_reflns 5904
_refine_ls_number_restraints 0
_refine_ls_restrained_S_all 1.044
_refine_ls_restrained_S_obs 1.080
_refine_ls_R_factor_all 0.0585
_refine_ls_R_factor_gt 0.0554
_refine_ls_shift/su_max 0.000
_refine_ls_shift/su_mean 0.000
_refine_ls_structure_factor_coef Fsqd
_refine_ls_weighting_details w=1/[\s^2^(Fo^2^)+(0.1131P)^2^]
_refine_ls_weighting_scheme calc
_refine_ls_wR_factor_all 0.1573
_refine_ls_wR_factor_ref 0.1547
_reflns_number_gt 5363
_reflns_number_total 5904
_reflns_threshold_expression >2\s(I)
_cod_data_source_file ic000328t_3.cif
_cod_data_source_block compound_4
_cod_depositor_comments
;
The following automatic conversions were performed:

'_exptl_crystal_density_meas' value 'not measured' was changed to '?'
- the value is perceived as not measured.

Automatic conversion script
Id: cif_fix_values 3008 2015-01-20 13:52:24Z robertas 
;
_cod_original_formula_sum 'C30 H28 Cl3 N4 O2.50 P Re'
_cod_database_code 4321459

loop_
_symmetry_equiv_pos_as_xyz
'x, y, z'
'-x, -y, -z'

loop_
_atom_site_label
_atom_site_type_symbol
_atom_site_fract_x
_atom_site_fract_y
_atom_site_fract_z
_atom_site_U_iso_or_equiv
_atom_site_adp_type
_atom_site_occupancy
_atom_site_calc_flag
_atom_site_refinement_flags
_atom_site_disorder_group
Re Re 0.43462(3) 0.16911(2) 0.01158(2) 0.03785(16) Uani 1 d . .
Cl1 Cl 0.20403(17) 0.15841(17) 0.03610(16) 0.0544(4) Uani 1 d . .
Cl2 Cl 0.4198(2) 0.18988(18) -0.16352(13) 0.0552(4) Uani 1 d . .
O1 O 0.3896(6) 0.3174(5) 0.0312(5) 0.0563(13) Uani 1 d . .
O2 O 0.5000 0.0000 0.0000 0.0389(13) Uani 1 d S .
N11 N 0.8348(7) 0.1034(6) 0.0772(5) 0.0546(15) Uani 1 d . .
H11 H 0.8906 0.0805 0.1225 0.066 Uiso 1 calc R .
C12 C 0.7012(7) 0.1153(6) 0.0878(6) 0.0442(14) Uani 1 d . .
N13 N 0.6454(6) 0.1506(5) 0.0047(4) 0.0432(12) Uani 1 d . .
C15 C 0.8663(8) 0.1347(8) -0.0198(7) 0.060(2) Uani 1 d . .
H15 H 0.9518 0.1353 -0.0494 0.072 Uiso 1 calc R .
C14 C 0.7487(8) 0.1643(7) -0.0636(6) 0.0522(17) Uani 1 d . .
H14 H 0.7390 0.1900 -0.1296 0.063 Uiso 1 calc R .
N21 N 0.6337(7) 0.0704(6) 0.2676(5) 0.0540(15) Uani 1 d . .
H21 H 0.7120 0.0500 0.2914 0.065 Uiso 1 calc R .
C22 C 0.6103(7) 0.1009(6) 0.1742(5) 0.0455(15) Uani 1 d . .
N23 N 0.4788(6) 0.1274(5) 0.1626(4) 0.0423(12) Uani 1 d . .
C24 C 0.4138(9) 0.1134(7) 0.2527(6) 0.0524(17) Uani 1 d . .
H24 H 0.3201 0.1262 0.2667 0.063 Uiso 1 calc R .
C25 C 0.5095(10) 0.0773(8) 0.3197(6) 0.060(2) Uani 1 d . .
H25 H 0.4939 0.0606 0.3872 0.072 Uiso 1 calc R .
P P 0.28535(18) 0.51759(16) 0.33877(13) 0.0427(4) Uani 1 d . .
C111 C 0.2721(7) 0.6567(7) 0.3921(5) 0.0462(15) Uani 1 d . .
C112 C 0.3481(9) 0.7264(8) 0.3482(7) 0.0599(19) Uani 1 d . .
H112 H 0.4136 0.6983 0.2952 0.072 Uiso 1 calc R .
C113 C 0.3258(12) 0.8403(9) 0.3842(9) 0.082(3) Uani 1 d . .
H113 H 0.3744 0.8892 0.3531 0.098 Uiso 1 calc R .
C114 C 0.2354(12) 0.8794(9) 0.4629(8) 0.076(3) Uani 1 d . .
H114 H 0.2249 0.9537 0.4879 0.091 Uiso 1 calc R .
C115 C 0.1575(10) 0.8106(9) 0.5074(8) 0.071(2) Uani 1 d . .
H115 H 0.0924 0.8399 0.5604 0.085 Uiso 1 calc R .
C116 C 0.1761(9) 0.6981(9) 0.4733(7) 0.063(2) Uani 1 d . .
H116 H 0.1256 0.6505 0.5040 0.076 Uiso 1 calc R .
C121 C 0.4520(8) 0.4601(6) 0.2710(6) 0.0473(15) Uani 1 d . .
C122 C 0.5594(8) 0.3803(8) 0.3183(7) 0.0562(18) Uani 1 d . .
H122 H 0.5448 0.3516 0.3828 0.067 Uiso 1 calc R .
C123 C 0.6883(9) 0.3449(9) 0.2668(9) 0.076(3) Uani 1 d . .
H123 H 0.7609 0.2906 0.2965 0.091 Uiso 1 calc R .
C124 C 0.7105(9) 0.3891(9) 0.1718(8) 0.070(2) Uani 1 d . .
H124 H 0.7983 0.3669 0.1389 0.083 Uiso 1 calc R .
C125 C 0.6055(11) 0.4642(9) 0.1268(9) 0.077(3) Uani 1 d . .
H125 H 0.6206 0.4923 0.0621 0.092 Uiso 1 calc R .
C126 C 0.4730(9) 0.5009(8) 0.1764(7) 0.062(2) Uani 1 d . .
H126 H 0.4004 0.5525 0.1449 0.074 Uiso 1 calc R .
C131 C 0.2634(8) 0.4135(7) 0.4368(6) 0.0485(15) Uani 1 d . .
C132 C 0.1969(8) 0.3303(8) 0.4236(7) 0.0578(19) Uani 1 d . .
H132 H 0.1583 0.3306 0.3647 0.069 Uiso 1 calc R .
C133 C 0.1890(10) 0.2483(8) 0.4981(8) 0.069(2) Uani 1 d . .
H133 H 0.1463 0.1919 0.4884 0.083 Uiso 1 calc R .
C134 C 0.2422(11) 0.2465(9) 0.5869(8) 0.077(3) Uani 1 d . .
H134 H 0.2356 0.1901 0.6369 0.092 Uiso 1 calc R .
C135 C 0.3056(12) 0.3307(11) 0.5998(8) 0.082(3) Uani 1 d . .
H135 H 0.3418 0.3307 0.6597 0.099 Uiso 1 calc R .
C136 C 0.3166(10) 0.4135(9) 0.5274(7) 0.066(2) Uani 1 d . .
H136 H 0.3591 0.4698 0.5380 0.080 Uiso 1 calc R .
C141 C 0.1566(7) 0.5451(6) 0.2538(5) 0.0451(14) Uani 1 d . .
C142 C 0.0573(8) 0.6548(7) 0.2507(6) 0.0516(17) Uani 1 d . .
H142 H 0.0591 0.7155 0.2905 0.062 Uiso 1 calc R .
C143 C -0.0462(8) 0.6745(8) 0.1876(6) 0.0586(19) Uani 1 d . .
H143 H -0.1119 0.7492 0.1832 0.070 Uiso 1 calc R .
C144 C -0.0504(9) 0.5819(9) 0.1318(7) 0.065(2) Uani 1 d . .
H144 H -0.1237 0.5929 0.0942 0.078 Uiso 1 calc R .
C145 C 0.0518(10) 0.4740(8) 0.1309(7) 0.067(2) Uani 1 d . .
H145 H 0.0513 0.4149 0.0889 0.080 Uiso 1 calc R .
C146 C 0.1573(9) 0.4533(7) 0.1937(6) 0.0561(18) Uani 1 d . .
H146 H 0.2260 0.3800 0.1951 0.067 Uiso 1 calc R .
Cl5 Cl 0.9409(2) -0.0224(2) 0.28378(19) 0.0669(5) Uani 1 d . .
O4 O 0.0646(10) 0.1912(9) 0.2662(7) 0.105(3) Uani 1 d . .
H4A H 0.0997 0.1817 0.2077 0.157 Uiso 1 d . .
H4B H 0.0323 0.1340 0.2792 0.157 Uiso 1 d . .

loop_
_atom_site_aniso_label
_atom_site_aniso_U_11
_atom_site_aniso_U_22
_atom_site_aniso_U_33
_atom_site_aniso_U_23
_atom_site_aniso_U_13
_atom_site_aniso_U_12
Re 0.0407(2) 0.0316(2) 0.0398(2) 0.00224(12) -0.00026(12) -0.01101(13)
Cl1 0.0415(8) 0.0534(10) 0.0671(11) -0.0021(8) -0.0001(7) -0.0147(7)
Cl2 0.0635(10) 0.0583(10) 0.0415(8) 0.0106(7) -0.0059(7) -0.0175(8)
O1 0.061(3) 0.042(3) 0.066(3) -0.004(2) -0.001(3) -0.017(2)
O2 0.042(3) 0.038(3) 0.037(3) 0.009(3) -0.002(2) -0.015(3)
N11 0.048(3) 0.057(4) 0.061(4) -0.001(3) -0.006(3) -0.020(3)
C12 0.043(3) 0.040(3) 0.052(4) -0.001(3) -0.002(3) -0.017(3)
N13 0.046(3) 0.041(3) 0.042(3) 0.006(2) -0.006(2) -0.013(2)
C15 0.050(4) 0.060(5) 0.070(5) -0.001(4) 0.010(4) -0.023(4)
C14 0.058(4) 0.054(4) 0.046(4) 0.011(3) 0.010(3) -0.027(3)
N21 0.060(4) 0.060(4) 0.046(3) -0.001(3) -0.008(3) -0.024(3)
C22 0.053(4) 0.045(4) 0.039(3) -0.001(3) 0.001(3) -0.018(3)
N23 0.050(3) 0.040(3) 0.034(3) 0.000(2) 0.000(2) -0.012(2)
C24 0.060(4) 0.050(4) 0.046(4) 0.001(3) 0.001(3) -0.018(3)
C25 0.079(5) 0.060(5) 0.046(4) 0.009(3) 0.001(4) -0.032(4)
P 0.0463(8) 0.0403(8) 0.0425(9) 0.0014(7) -0.0037(7) -0.0156(7)
C111 0.051(4) 0.047(4) 0.043(4) -0.001(3) -0.003(3) -0.021(3)
C112 0.067(5) 0.053(4) 0.063(5) 0.000(4) 0.002(4) -0.026(4)
C113 0.101(8) 0.061(6) 0.095(8) -0.010(5) 0.008(6) -0.046(6)
C114 0.097(7) 0.051(5) 0.081(7) -0.012(5) -0.015(6) -0.022(5)
C115 0.075(6) 0.068(6) 0.067(6) -0.022(5) 0.000(4) -0.016(5)
C116 0.063(5) 0.070(5) 0.062(5) -0.017(4) 0.010(4) -0.029(4)
C121 0.052(4) 0.037(3) 0.052(4) 0.000(3) 0.000(3) -0.015(3)
C122 0.055(4) 0.054(4) 0.057(4) 0.001(4) -0.006(3) -0.014(3)
C123 0.051(4) 0.071(6) 0.100(8) -0.012(5) -0.008(5) -0.009(4)
C124 0.055(5) 0.065(5) 0.086(7) -0.012(5) 0.019(4) -0.022(4)
C125 0.084(7) 0.058(5) 0.083(7) -0.005(5) 0.029(5) -0.027(5)
C126 0.066(5) 0.050(4) 0.060(5) 0.012(4) 0.005(4) -0.010(4)
C131 0.051(4) 0.046(4) 0.050(4) 0.005(3) -0.002(3) -0.018(3)
C132 0.058(4) 0.054(4) 0.065(5) -0.003(4) 0.001(4) -0.024(4)
C133 0.072(5) 0.047(4) 0.087(7) 0.011(4) 0.012(5) -0.026(4)
C134 0.079(6) 0.065(6) 0.074(6) 0.031(5) 0.011(5) -0.019(5)
C135 0.088(7) 0.095(8) 0.063(6) 0.024(5) -0.010(5) -0.032(6)
C136 0.077(6) 0.077(6) 0.055(5) 0.019(4) -0.016(4) -0.039(5)
C141 0.054(4) 0.042(3) 0.039(3) 0.005(3) -0.008(3) -0.016(3)
C142 0.056(4) 0.046(4) 0.053(4) -0.004(3) -0.006(3) -0.014(3)
C143 0.055(4) 0.057(5) 0.059(5) 0.005(4) -0.013(3) -0.009(3)
C144 0.065(5) 0.075(6) 0.056(5) 0.001(4) -0.021(4) -0.017(4)
C145 0.085(6) 0.062(5) 0.059(5) -0.009(4) -0.021(4) -0.023(4)
C146 0.067(5) 0.049(4) 0.049(4) -0.002(3) -0.011(3) -0.010(3)
Cl5 0.0674(12) 0.0583(11) 0.0770(14) -0.0025(10) -0.0195(10) -0.0180(9)
O4 0.117(6) 0.121(7) 0.098(6) -0.025(5) 0.024(5) -0.075(6)

loop_
_atom_type_symbol
_atom_type_description
_atom_type_scat_dispersion_real
_atom_type_scat_dispersion_imag
_atom_type_scat_source
Re Re -5.7900 5.8910 'International Tables Vol C Tables 4.2.6.8 and 6.1.1.4'
Cl Cl 0.3639 0.7018 'International Tables Vol C Tables 4.2.6.8 and 6.1.1.4'
P P 0.2955 0.4335 'International Tables Vol C Tables 4.2.6.8 and 6.1.1.4'
O O 0.0492 0.0322 'International Tables Vol C Tables 4.2.6.8 and 6.1.1.4'
N N 0.0311 0.0180 'International Tables Vol C Tables 4.2.6.8 and 6.1.1.4'
C C 0.0181 0.0091 'International Tables Vol C Tables 4.2.6.8 and 6.1.1.4'
H H 0.0000 0.0000 'International Tables Vol C Tables 4.2.6.8 and 6.1.1.4'

loop_
_geom_angle_atom_site_label_1
_geom_angle_atom_site_label_2
_geom_angle_atom_site_label_3
_geom_angle
_geom_angle_site_symmetry_1
_geom_angle_site_symmetry_3
_geom_angle_publ_flag
O1 Re O2 173.6(2) . . y
O1 Re N13 92.1(3) . . y
O2 Re N13 83.23(16) . . y
O1 Re N23 91.1(3) . . y
O2 Re N23 83.55(15) . . y
N13 Re N23 77.2(2) . . y
O1 Re Cl2 95.7(2) . . y
O2 Re Cl2 89.21(5) . . y
N13 Re Cl2 95.98(17) . . y
N23 Re Cl2 170.54(16) . . y
O1 Re Cl1 95.2(2) . . y
O2 Re Cl1 88.93(5) . . y
N13 Re Cl1 170.13(16) . . y
N23 Re Cl1 96.06(17) . . y
Cl2 Re Cl1 89.86(7) . . y
Re O2 Re 180.0 . 2_655 y
C12 N11 C15 106.9(7) . . y
C12 N11 H11 126.5 . . ?
C15 N11 H11 126.5 . . ?
N13 C12 N11 111.6(7) . . y
N13 C12 C22 116.7(6) . . y
N11 C12 C22 131.6(7) . . y
C12 N13 C14 106.0(6) . . y
C12 N13 Re 115.0(5) . . y
C14 N13 Re 139.0(5) . . y
C14 C15 N11 106.3(7) . . y
C14 C15 H15 126.8 . . ?
N11 C15 H15 126.8 . . ?
C15 C14 N13 109.1(7) . . y
C15 C14 H14 125.4 . . ?
N13 C14 H14 125.4 . . ?
C22 N21 C25 107.2(7) . . y
C22 N21 H21 126.4 . . ?
C25 N21 H21 126.4 . . ?
N23 C22 N21 111.0(6) . . y
N23 C22 C12 117.5(6) . . y
N21 C22 C12 131.4(7) . . y
C22 N23 C24 107.2(6) . . y
C22 N23 Re 113.1(5) . . y
C24 N23 Re 139.6(5) . . y
N23 C24 C25 108.1(7) . . y
N23 C24 H24 125.9 . . ?
C25 C24 H24 125.9 . . ?
C24 C25 N21 106.5(7) . . y
C24 C25 H25 126.8 . . ?
N21 C25 H25 126.8 . . ?
C141 P C131 111.6(3) . . y
C141 P C111 108.4(3) . . y
C131 P C111 108.9(4) . . y
C141 P C121 108.8(3) . . y
C131 P C121 109.9(4) . . y
C111 P C121 109.3(3) . . y
C112 C111 C116 120.2(8) . . y
C112 C111 P 119.9(6) . . y
C116 C111 P 119.7(6) . . y
C111 C112 C113 119.2(9) . . y
C111 C112 H112 120.4 . . ?
C113 C112 H112 120.4 . . ?
C114 C113 C112 120.6(10) . . y
C114 C113 H113 119.7 . . ?
C112 C113 H113 119.7 . . ?
C113 C114 C115 120.7(9) . . y
C113 C114 H114 119.7 . . ?
C115 C114 H114 119.7 . . ?
C114 C115 C116 120.1(9) . . y
C114 C115 H115 120.0 . . ?
C116 C115 H115 120.0 . . ?
C115 C116 C111 119.1(9) . . y
C115 C116 H116 120.5 . . ?
C111 C116 H116 120.5 . . ?
C126 C121 C122 120.9(8) . . y
C126 C121 P 119.3(6) . . y
C122 C121 P 119.7(6) . . y
C123 C122 C121 118.3(9) . . y
C123 C122 H122 120.9 . . ?
C121 C122 H122 120.9 . . ?
C124 C123 C122 120.9(9) . . y
C124 C123 H123 119.6 . . ?
C122 C123 H123 119.6 . . ?
C125 C124 C123 120.0(8) . . y
C125 C124 H124 120.0 . . ?
C123 C124 H124 120.0 . . ?
C124 C125 C126 120.6(10) . . y
C124 C125 H125 119.7 . . ?
C126 C125 H125 119.7 . . ?
C121 C126 C125 119.3(9) . . y
C121 C126 H126 120.4 . . ?
C125 C126 H126 120.4 . . ?
C132 C131 C136 119.2(8) . . y
C132 C131 P 121.1(6) . . y
C136 C131 P 119.7(6) . . y
C133 C132 C131 119.2(9) . . y
C133 C132 H132 120.4 . . ?
C131 C132 H132 120.4 . . ?
C132 C133 C134 122.1(9) . . y
C132 C133 H133 118.9 . . ?
C134 C133 H133 118.9 . . ?
C133 C134 C135 118.1(9) . . y
C133 C134 H134 120.9 . . ?
C135 C134 H134 120.9 . . ?
C136 C135 C134 121.8(10) . . y
C136 C135 H135 119.1 . . ?
C134 C135 H135 119.1 . . ?
C135 C136 C131 119.5(9) . . y
C135 C136 H136 120.2 . . ?
C131 C136 H136 120.2 . . ?
C142 C141 C146 121.3(7) . . y
C142 C141 P 119.7(6) . . y
C146 C141 P 119.0(6) . . y
C141 C142 C143 119.6(7) . . y
C141 C142 H142 120.2 . . ?
C143 C142 H142 120.2 . . ?
C144 C143 C142 119.4(8) . . y
C144 C143 H143 120.3 . . ?
C142 C143 H143 120.3 . . ?
C145 C144 C143 121.2(8) . . y
C145 C144 H144 119.4 . . ?
C143 C144 H144 119.4 . . ?
C144 C145 C146 119.7(8) . . y
C144 C145 H145 120.1 . . ?
C146 C145 H145 120.1 . . ?
C141 C146 C145 118.5(7) . . y
C141 C146 H146 120.7 . . ?
C145 C146 H146 120.7 . . ?
H4A O4 H4B 104.8 . . ?

loop_
_geom_bond_atom_site_label_1
_geom_bond_atom_site_label_2
_geom_bond_distance
_geom_bond_site_symmetry_2
_geom_bond_publ_flag
Re O1 1.693(5) . y
Re O2 1.9047(6) . y
Re N13 2.109(6) . y
Re N23 2.138(6) . y
Re Cl2 2.3856(19) . y
Re Cl1 2.4085(19) . y
O2 Re 1.9047(6) 2_655 y
N11 C12 1.334(9) . y
N11 C15 1.374(11) . y
N11 H11 0.8600 . ?
C12 N13 1.306(9) . y
C12 C22 1.452(10) . y
N13 C14 1.375(9) . y
C15 C14 1.346(12) . y
C15 H15 0.9300 . ?
C14 H14 0.9300 . ?
N21 C22 1.321(10) . y
N21 C25 1.374(11) . y
N21 H21 0.8600 . ?
C22 N23 1.319(9) . y
N23 C24 1.352(9) . y
C24 C25 1.365(12) . y
C24 H24 0.9300 . ?
C25 H25 0.9300 . ?
P C141 1.793(7) . y
P C131 1.794(8) . y
P C111 1.796(7) . y
P C121 1.806(8) . y
C111 C112 1.371(11) . y
C111 C116 1.398(11) . y
C112 C113 1.401(12) . y
C112 H112 0.9300 . ?
C113 C114 1.340(15) . y
C113 H113 0.9300 . ?
C114 C115 1.382(15) . y
C114 H114 0.9300 . ?
C115 C116 1.382(12) . y
C115 H115 0.9300 . ?
C116 H116 0.9300 . ?
C121 C126 1.357(11) . y
C121 C122 1.395(11) . y
C122 C123 1.384(12) . y
C122 H122 0.9300 . ?
C123 C124 1.379(15) . y
C123 H123 0.9300 . ?
C124 C125 1.343(15) . y
C124 H124 0.9300 . ?
C125 C126 1.404(13) . y
C125 H125 0.9300 . ?
C126 H126 0.9300 . ?
C131 C132 1.393(11) . y
C131 C136 1.399(12) . y
C132 C133 1.365(12) . y
C132 H132 0.9300 . ?
C133 C134 1.373(15) . y
C133 H133 0.9300 . ?
C134 C135 1.379(15) . y
C134 H134 0.9300 . ?
C135 C136 1.360(13) . y
C135 H135 0.9300 . ?
C136 H136 0.9300 . ?
C141 C142 1.377(10) . y
C141 C146 1.394(10) . y
C142 C143 1.395(11) . y
C142 H142 0.9300 . ?
C143 C144 1.382(12) . y
C143 H143 0.9300 . ?
C144 C145 1.373(13) . y
C144 H144 0.9300 . ?
C145 C146 1.408(11) . y
C145 H145 0.9300 . ?
C146 H146 0.9300 . ?
O4 H4A 0.833(9) . ?
O4 H4B 0.843(8) . ?

loop_
_geom_hbond_atom_site_label_D
_geom_hbond_atom_site_label_H
_geom_hbond_distance_DH
_geom_hbond_distance_HA
_geom_hbond_angle_DHA
_geom_hbond_distance_DA
_geom_hbond_atom_site_label_A
_geom_hbond_site_symmetry_A
_geom_hbond_publ_flag
N11 H11 0.86 2.45 148.0 3.216(8) Cl5 1_555 y
N21 H21 0.86 2.24 154.9 3.040(7) Cl5 1_555 y
O4 H4A 0.83 2.45 178.6 3.279(9) Cl1 1_555 y
O4 H4B 0.84 2.32 169.4 3.149(8) Cl5 1_455 y

loop_
_geom_torsion_atom_site_label_1
_geom_torsion_atom_site_label_2
_geom_torsion_atom_site_label_3
_geom_torsion_atom_site_label_4
_geom_torsion
_geom_torsion_site_symmetry_1
_geom_torsion_site_symmetry_2
_geom_torsion_site_symmetry_3
_geom_torsion_site_symmetry_4
_geom_torsion_publ_flag
O1 Re O2 Re 143(4) . . . 2_655 y
N13 Re O2 Re -173(4) . . . 2_655 y
N23 Re O2 Re 110(4) . . . 2_655 y
Cl2 Re O2 Re -76(4) . . . 2_655 y
Cl1 Re O2 Re 13(4) . . . 2_655 y
C15 N11 C12 N13 0.7(9) . . . . y
C15 N11 C12 C22 -176.4(8) . . . . y
N11 C12 N13 C14 -1.0(8) . . . . y
C22 C12 N13 C14 176.6(6) . . . . y
N11 C12 N13 Re 178.7(5) . . . . y
C22 C12 N13 Re -3.7(8) . . . . y
O1 Re N13 C12 95.8(5) . . . . y
O2 Re N13 C12 -79.7(5) . . . . y
N23 Re N13 C12 5.2(5) . . . . y
Cl2 Re N13 C12 -168.2(5) . . . . y
Cl1 Re N13 C12 -42.2(13) . . . . y
O1 Re N13 C14 -84.5(8) . . . . y
O2 Re N13 C14 99.9(8) . . . . y
N23 Re N13 C14 -175.2(8) . . . . y
Cl2 Re N13 C14 11.4(8) . . . . y
Cl1 Re N13 C14 137.5(8) . . . . y
C12 N11 C15 C14 0.0(9) . . . . y
N11 C15 C14 N13 -0.6(9) . . . . y
C12 N13 C14 C15 1.0(9) . . . . y
Re N13 C14 C15 -178.7(6) . . . . y
C25 N21 C22 N23 0.2(9) . . . . y
C25 N21 C22 C12 176.5(8) . . . . y
N13 C12 C22 N23 -1.7(10) . . . . y
N11 C12 C22 N23 175.3(7) . . . . y
N13 C12 C22 N21 -177.9(8) . . . . y
N11 C12 C22 N21 -0.9(14) . . . . y
N21 C22 N23 C24 0.0(8) . . . . y
C12 C22 N23 C24 -176.9(6) . . . . y
N21 C22 N23 Re -177.0(5) . . . . y
C12 C22 N23 Re 6.1(8) . . . . y
O1 Re N23 C22 -97.9(5) . . . . y
O2 Re N23 C22 78.5(5) . . . . y
N13 Re N23 C22 -5.9(5) . . . . y
Cl2 Re N23 C22 38.3(13) . . . . y
Cl1 Re N23 C22 166.8(5) . . . . y
O1 Re N23 C24 86.5(8) . . . . y
O2 Re N23 C24 -97.1(8) . . . . y
N13 Re N23 C24 178.4(8) . . . . y
Cl2 Re N23 C24 -137.3(9) . . . . y
Cl1 Re N23 C24 -8.9(8) . . . . y
C22 N23 C24 C25 -0.2(9) . . . . y
Re N23 C24 C25 175.6(6) . . . . y
N23 C24 C25 N21 0.2(9) . . . . y
C22 N21 C25 C24 -0.2(9) . . . . y
C141 P C111 C112 -91.6(7) . . . . y
C131 P C111 C112 146.9(7) . . . . y
C121 P C111 C112 26.8(8) . . . . y
C141 P C111 C116 83.2(8) . . . . y
C131 P C111 C116 -38.3(8) . . . . y
C121 P C111 C116 -158.4(7) . . . . y
C116 C111 C112 C113 -1.6(14) . . . . y
P C111 C112 C113 173.2(8) . . . . y
C111 C112 C113 C114 2.6(17) . . . . y
C112 C113 C114 C115 -3.0(19) . . . . y
C113 C114 C115 C116 2.5(17) . . . . y
C114 C115 C116 C111 -1.6(15) . . . . y
C112 C111 C116 C115 1.1(14) . . . . y
P C111 C116 C115 -173.6(7) . . . . y
C141 P C121 C126 35.0(8) . . . . y
C131 P C121 C126 157.4(7) . . . . y
C111 P C121 C126 -83.1(7) . . . . y
C141 P C121 C122 -148.9(6) . . . . y
C131 P C121 C122 -26.5(7) . . . . y
C111 P C121 C122 93.0(7) . . . . y
C126 C121 C122 C123 0.8(13) . . . . y
P C121 C122 C123 -175.2(7) . . . . y
C121 C122 C123 C124 1.2(14) . . . . y
C122 C123 C124 C125 -2.4(16) . . . . y
C123 C124 C125 C126 1.6(16) . . . . y
C122 C121 C126 C125 -1.6(13) . . . . y
P C121 C126 C125 174.4(7) . . . . y
C124 C125 C126 C121 0.4(15) . . . . y
C141 P C131 C132 25.3(8) . . . . y
C111 P C131 C132 144.9(7) . . . . y
C121 P C131 C132 -95.4(7) . . . . y
C141 P C131 C136 -156.3(7) . . . . y
C111 P C131 C136 -36.7(8) . . . . y
C121 P C131 C136 83.0(8) . . . . y
C136 C131 C132 C133 -2.1(13) . . . . y
P C131 C132 C133 176.4(6) . . . . y
C131 C132 C133 C134 1.4(14) . . . . y
C132 C133 C134 C135 -0.2(15) . . . . y
C133 C134 C135 C136 -0.2(17) . . . . y
C134 C135 C136 C131 -0.5(17) . . . . y
C132 C131 C136 C135 1.7(14) . . . . y
P C131 C136 C135 -176.8(8) . . . . y
C131 P C141 C142 110.3(7) . . . . y
C111 P C141 C142 -9.6(7) . . . . y
C121 P C141 C142 -128.3(6) . . . . y
C131 P C141 C146 -68.1(7) . . . . y
C111 P C141 C146 172.1(6) . . . . y
C121 P C141 C146 53.3(7) . . . . y
C146 C141 C142 C143 1.0(13) . . . . y
P C141 C142 C143 -177.3(6) . . . . y
C141 C142 C143 C144 2.4(13) . . . . y
C142 C143 C144 C145 -5.6(15) . . . . y
C143 C144 C145 C146 5.2(16) . . . . y
C142 C141 C146 C145 -1.4(13) . . . . y
P C141 C146 C145 176.9(7) . . . . y
C144 C145 C146 C141 -1.6(15) . . . . y
